data_2206544
loop_
_publ_author_name
'Bhattacharyya, Kinkini'
'Kar, Tanusree'
'Bocelli, Gabriele'
'Cantoni, Andrea'
'Pramanick, Swapan'
'Banerjee, Sukdeb'
'Mukhopadhyay, Sibabrata'

_publ_section_title
;
 Redetermination of 14-deoxyandrographolide
;
_journal_coeditor_code SJ6106
_journal_issue 8
_journal_name_full 'Acta Crystallographica Section E'
_journal_page_first o2743
_journal_page_last o2745
_journal_paper_doi 10.1107/S1600536805023378
_journal_volume 61
_journal_year 2005
_chemical_formula_iupac 'C20 H30 O4'
_chemical_formula_moiety 'C20 H30 O4'
_chemical_formula_sum 'C20 H30 O4'
_chemical_formula_weight 334.44
_chemical_melting_point 448
_chemical_name_systematic
;
Ent-3\b-hydroxy-8(17),13(14)-labdadiene-16,15-olide 14-deoxyandrographolide
;
_space_group_IT_number 4
_symmetry_cell_setting monoclinic
_symmetry_space_group_name_Hall 'P 2yb'
_symmetry_space_group_name_H-M 'P 1 21 1'
_atom_sites_solution_hydrogens geom
_atom_sites_solution_primary direct
_atom_sites_solution_secondary difmap
_audit_creation_method SHELXL-97
_cell_angle_alpha 90.00
_cell_angle_beta 93.19(3)
_cell_angle_gamma 90.00
_cell_formula_units_Z 2
_cell_length_a 6.744(2)
_cell_length_b 6.988(2)
_cell_length_c 19.377(3)
_cell_measurement_reflns_used 867
_cell_measurement_temperature 296(2)
_cell_measurement_theta_max 23.6
_cell_measurement_theta_min 5.2
_cell_volume 911.8(4)
_computing_cell_refinement 'SAINT (Bruker, 1999)'
_computing_data_collection 'SMART (Bruker, 1999)'
_computing_data_reduction SAINT
_computing_molecular_graphics 'ORTEP-3 (Farrugia, 1999)'
_computing_publication_material
;
SHELXL97 and PARST (Nardelli, 1983)
;
_computing_structure_refinement 'SHELXL97 (Sheldrick, 1997)'
_computing_structure_solution 'SHELXS97 (Sheldrick, 1997)'
_diffrn_ambient_temperature 293(2)
_diffrn_measured_fraction_theta_full 0.988
_diffrn_measured_fraction_theta_max 0.901
_diffrn_measurement_device_type 'Bruker AXS CCD'
_diffrn_measurement_method '\f and \w'
_diffrn_radiation_monochromator graphite
_diffrn_radiation_source 'fine-focus sealed tube'
_diffrn_radiation_type MoK\a
_diffrn_radiation_wavelength 0.71069
_diffrn_reflns_av_R_equivalents 0.0366
_diffrn_reflns_av_sigmaI/netI 0.0240
_diffrn_reflns_limit_h_max 8
_diffrn_reflns_limit_h_min -8
_diffrn_reflns_limit_k_max 9
_diffrn_reflns_limit_k_min -9
_diffrn_reflns_limit_l_max 25
_diffrn_reflns_limit_l_min -25
_diffrn_reflns_number 9476
_diffrn_reflns_theta_full 25.00
_diffrn_reflns_theta_max 28.23
_diffrn_reflns_theta_min 2.11
_diffrn_standards_number 0
_exptl_absorpt_coefficient_mu 0.083
_exptl_absorpt_correction_T_max 0.991
_exptl_absorpt_correction_T_min 0.984
_exptl_absorpt_correction_type multi-scan
_exptl_absorpt_process_details '(SHELXTL-NT; Bruker, 1999)'
_exptl_crystal_colour colourless
_exptl_crystal_density_diffrn 1.218
_exptl_crystal_density_method 'not measured'
_exptl_crystal_description cylinder
_exptl_crystal_F_000 364
_exptl_crystal_size_max 0.23
_exptl_crystal_size_mid 0.22
_exptl_crystal_size_min 0.11
_refine_diff_density_max 0.163
_refine_diff_density_min -0.148
_refine_ls_extinction_method none
_refine_ls_goodness_of_fit_ref 1.087
_refine_ls_hydrogen_treatment constr
_refine_ls_matrix_type full
_refine_ls_number_parameters 222
_refine_ls_number_reflns 2189
_refine_ls_number_restraints 1
_refine_ls_restrained_S_all 1.087
_refine_ls_R_factor_all 0.0513
_refine_ls_R_factor_gt 0.0416
_refine_ls_shift/su_max 0.001
_refine_ls_shift/su_mean 0.000
_refine_ls_structure_factor_coef Fsqd
_refine_ls_weighting_details 'calc w = 1/[\s^2^(Fo^2^)+(0.0663P)^2^] where P = (Fo^2^+2Fc^2^)/3'
_refine_ls_weighting_scheme calc
_refine_ls_wR_factor_gt 0.1076
_refine_ls_wR_factor_ref 0.1119
_reflns_number_gt 1813
_reflns_number_total 2189
_reflns_threshold_expression I>2\s(I)
_cod_data_source_file sj6106.cif
_cod_data_source_block I
_cod_depositor_comments
;
The following automatic conversions were performed:
'_symmetry_cell_setting' value 'Monoclinic' changed to 'monoclinic'
according to '/home/saulius/struct/CIF-dictionaries/cif_core.dic'
dictionary named 'cif_core.dic' version 2.4.1 from 2010-06-29.

Automatic conversion script
Id: cif_fix_enum 1527 2010-12-29 10:47:43Z saulius 

The following automatic conversions were performed:

'_symmetry_cell_setting' value 'Monoclinic' changed to 'monoclinic'
according to /home/saulius/struct/CIF-dictionaries/cif_core.dic
dictionary named 'cif_core.dic' version 2.4.1 from 2010-06-29.

Automatic conversion script
Id: cif_fix_values 1715 2011-07-08 13:25:40Z adriana 
;
_cod_original_sg_symbol_H-M 'P 21'
_cod_database_code 2206544
_cod_database_fobs_code 2206544

loop_
_symmetry_equiv_pos_as_xyz
'x, y, z'
'-x, y+1/2, -z'

loop_
_atom_site_label
_atom_site_fract_x
_atom_site_fract_y
_atom_site_fract_z
_atom_site_U_iso_or_equiv
_atom_site_adp_type
_atom_site_calc_flag
_atom_site_refinement_flags
_atom_site_occupancy
_atom_site_type_symbol
C1 0.6883(4) 0.5357(4) 0.25512(12) 0.0623(7) Uani d . 1 C
H1A 0.5706 0.4590 0.2610 0.075 Uiso calc R 1 H
H1B 0.7236 0.5220 0.2075 0.075 Uiso calc R 1 H
C2 0.8563(4) 0.4583(4) 0.30206(13) 0.0613(6) Uani d . 1 C
H2A 0.9766 0.5299 0.2948 0.074 Uiso calc R 1 H
H2B 0.8801 0.3255 0.2906 0.074 Uiso calc R 1 H
C3 0.8077(4) 0.4730(4) 0.37699(12) 0.0526(6) Uani d . 1 C
H3 0.6865 0.3988 0.3831 0.063 Uiso calc R 1 H
C4 0.7691(3) 0.6805(3) 0.39969(10) 0.0432(5) Uani d . 1 C
C5 0.6117(3) 0.7730(3) 0.34805(10) 0.0406(5) Uani d . 1 C
H5 0.4880 0.7054 0.3564 0.049 Uiso calc R 1 H
C6 0.5670(4) 0.9824(4) 0.36349(12) 0.0504(5) Uani d . 1 C
H6A 0.6783 1.0611 0.3513 0.061 Uiso calc R 1 H
H6B 0.5505 0.9976 0.4126 0.061 Uiso calc R 1 H
C7 0.3794(4) 1.0502(4) 0.32324(15) 0.0625(7) Uani d . 1 C
H7A 0.2650 0.9908 0.3426 0.075 Uiso calc R 1 H
H7B 0.3670 1.1875 0.3288 0.075 Uiso calc R 1 H
C8 0.3776(4) 1.0043(4) 0.24724(14) 0.0606(7) Uani d . 1 C
C9 0.4338(3) 0.7991(4) 0.23086(12) 0.0541(6) Uani d . 1 C
H9 0.3349 0.7182 0.2518 0.065 Uiso calc R 1 H
C10 0.6389(3) 0.7461(4) 0.26850(10) 0.0446(5) Uani d . 1 C
C11 0.4189(4) 0.7520(6) 0.15320(13) 0.0719(9) Uani d . 1 C
H11A 0.4763 0.8568 0.1282 0.086 Uiso calc R 1 H
H11B 0.4975 0.6386 0.1454 0.086 Uiso calc R 1 H
C12 0.2145(3) 0.7190(5) 0.12452(11) 0.0605(6) Uani d . 1 C
H12A 0.1309 0.8210 0.1405 0.073 Uiso calc R 1 H
H12B 0.1670 0.6001 0.1435 0.073 Uiso calc R 1 H
C13 0.1878(3) 0.7089(4) 0.04827(11) 0.0530(6) Uani d . 1 C
C14 0.3163(4) 0.7087(5) -0.00097(13) 0.0636(7) Uani d . 1 C
H14 0.4537 0.7101 0.0065 0.076 Uiso calc R 1 H
C15 0.2087(5) 0.7059(7) -0.06974(14) 0.0831(10) Uani d . 1 C
H15A 0.2396 0.8188 -0.0962 0.100 Uiso calc R 1 H
H15B 0.2431 0.5929 -0.0956 0.100 Uiso calc R 1 H
C16 -0.0128(4) 0.7050(5) 0.01416(14) 0.0637(7) Uani d . 1 C
C17 0.7979(3) 0.8743(4) 0.23930(12) 0.0537(6) Uani d . 1 C
H17A 0.7982 0.8570 0.1902 0.081 Uiso calc R 1 H
H17B 0.9257 0.8406 0.2601 0.081 Uiso calc R 1 H
H17C 0.7696 1.0057 0.2494 0.081 Uiso calc R 1 H
C18 0.6816(4) 0.6731(4) 0.47192(11) 0.0556(6) Uani d . 1 C
H18A 0.7626 0.5920 0.5019 0.083 Uiso calc R 1 H
H18B 0.5490 0.6230 0.4676 0.083 Uiso calc R 1 H
H18C 0.6790 0.7998 0.4910 0.083 Uiso calc R 1 H
C19 0.9647(3) 0.7945(4) 0.40506(12) 0.0517(6) Uani d . 1 C
H19A 1.0243 0.7901 0.3607 0.062 Uiso calc R 1 H
H19B 0.9345 0.9273 0.4146 0.062 Uiso calc R 1 H
C20 0.3274(5) 1.1371(6) 0.2001(2) 0.0901(11) Uani d . 1 C
H20A 0.2930 1.2595 0.2141 0.108 Uiso calc R 1 H
H20B 0.3267 1.1074 0.1533 0.108 Uiso calc R 1 H
O1 0.9667(3) 0.3839(3) 0.41743(10) 0.0683(5) Uani d . 1 O
H1O1 0.9254 0.3458 0.4540 0.102 Uiso calc R 1 H
O2 1.1061(3) 0.7276(3) 0.45678(9) 0.0658(5) Uani d . 1 O
H2O2 1.1126 0.6106 0.4550 0.099 Uiso calc R 1 H
O3 0.0022(3) 0.7034(5) -0.05481(10) 0.0857(7) Uani d . 1 O
O4 -0.1710(3) 0.7026(5) 0.04002(12) 0.0880(7) Uani d . 1 O

loop_
_atom_site_aniso_label
_atom_site_aniso_U_11
_atom_site_aniso_U_22
_atom_site_aniso_U_33
_atom_site_aniso_U_12
_atom_site_aniso_U_13
_atom_site_aniso_U_23
C1 0.0824(18) 0.0661(16) 0.0377(12) -0.0109(14) -0.0021(11) -0.0122(11)
C2 0.0815(17) 0.0527(14) 0.0499(14) 0.0045(13) 0.0042(12) -0.0115(11)
C3 0.0608(13) 0.0493(13) 0.0471(13) -0.0028(11) -0.0015(10) 0.0003(10)
C4 0.0496(11) 0.0486(12) 0.0312(9) -0.0085(9) 0.0022(8) 0.0003(9)
C5 0.0406(10) 0.0489(12) 0.0324(10) -0.0110(8) 0.0020(8) 0.0010(8)
C6 0.0537(12) 0.0559(15) 0.0419(12) -0.0028(11) 0.0052(9) -0.0011(10)
C7 0.0503(13) 0.0643(16) 0.0731(17) 0.0027(12) 0.0062(11) 0.0073(13)
C8 0.0421(12) 0.0763(18) 0.0621(15) -0.0121(11) -0.0097(10) 0.0167(13)
C9 0.0447(12) 0.0747(17) 0.0420(12) -0.0165(11) -0.0062(9) 0.0091(11)
C10 0.0470(11) 0.0557(13) 0.0304(10) -0.0129(10) -0.0038(8) 0.0019(9)
C11 0.0571(14) 0.115(3) 0.0422(13) -0.0200(16) -0.0120(10) 0.0135(15)
C12 0.0506(12) 0.0868(19) 0.0439(12) -0.0131(14) 0.0006(9) -0.0029(14)
C13 0.0479(11) 0.0649(15) 0.0454(11) -0.0045(12) -0.0043(9) -0.0082(12)
C14 0.0566(13) 0.0855(18) 0.0483(12) 0.0010(14) -0.0017(10) -0.0091(14)
C15 0.081(2) 0.120(3) 0.0477(14) 0.004(2) -0.0019(13) -0.0142(18)
C16 0.0553(14) 0.0728(17) 0.0611(15) 0.0026(13) -0.0134(12) -0.0119(14)
C17 0.0483(12) 0.0742(16) 0.0385(11) -0.0127(11) 0.0021(9) 0.0081(11)
C18 0.0608(13) 0.0719(17) 0.0341(10) -0.0018(12) 0.0032(9) 0.0036(11)
C19 0.0483(12) 0.0618(14) 0.0440(12) -0.0110(10) -0.0050(9) -0.0028(10)
C20 0.090(2) 0.083(2) 0.092(2) -0.0213(18) -0.0364(18) 0.0278(17)
O1 0.0780(13) 0.0648(12) 0.0611(11) 0.0134(10) -0.0043(9) 0.0078(9)
O2 0.0570(9) 0.0810(13) 0.0574(10) -0.0023(10) -0.0147(7) -0.0096(10)
O3 0.0741(13) 0.1245(19) 0.0557(11) 0.0026(14) -0.0230(9) -0.0149(13)
O4 0.0488(10) 0.1260(19) 0.0880(14) -0.0064(13) -0.0057(10) -0.0171(15)

loop_
_atom_type_symbol
_atom_type_description
_atom_type_scat_dispersion_real
_atom_type_scat_dispersion_imag
_atom_type_scat_source
O O 0.0106 0.0000 'International Tables Vol C Tables 4.2.6.8 and 6.1.1.4'
C C 0.0033 0.0000 'International Tables Vol C Tables 4.2.6.8 and 6.1.1.4'
H H 0.0000 0.0000 'International Tables Vol C Tables 4.2.6.8 and 6.1.1.4'

loop_
_geom_angle_atom_site_label_1
_geom_angle_atom_site_label_2
_geom_angle_atom_site_label_3
_geom_angle
_geom_angle_publ_flag
C2 C1 C10 113.8(2) ?
C2 C1 H1A 108.8 ?
C10 C1 H1A 108.8 ?
C2 C1 H1B 108.8 ?
C10 C1 H1B 108.8 ?
H1A C1 H1B 107.7 ?
C1 C2 C3 111.0(2) ?
C1 C2 H2A 109.4 ?
C3 C2 H2A 109.4 ?
C1 C2 H2B 109.4 ?
C3 C2 H2B 109.4 ?
H2A C2 H2B 108.0 ?
O1 C3 C2 107.5(2) y
O1 C3 C4 112.7(2) ?
C2 C3 C4 112.8(2) y
O1 C3 H3 107.9 ?
C2 C3 H3 107.9 ?
C4 C3 H3 107.9 ?
C19 C4 C3 110.4(2) ?
C19 C4 C18 108.92(18) ?
C3 C4 C18 107.75(18) y
C19 C4 C5 112.29(18) y
C3 C4 C5 109.06(18) ?
C18 C4 C5 108.30(17) ?
C6 C5 C4 113.99(18) ?
C6 C5 C10 109.96(17) ?
C4 C5 C10 117.87(17) ?
C6 C5 H5 104.5 ?
C4 C5 H5 104.5 ?
C10 C5 H5 104.5 ?
C5 C6 C7 111.4(2) ?
C5 C6 H6A 109.3 ?
C7 C6 H6A 109.3 ?
C5 C6 H6B 109.3 ?
C7 C6 H6B 109.3 ?
H6A C6 H6B 108.0 ?
C8 C7 C6 113.3(2) ?
C8 C7 H7A 108.9 ?
C6 C7 H7A 108.9 ?
C8 C7 H7B 108.9 ?
C6 C7 H7B 108.9 ?
H7A C7 H7B 107.7 ?
C20 C8 C7 120.6(3) ?
C20 C8 C9 124.8(3) ?
C7 C8 C9 114.6(2) y
C8 C9 C11 113.7(2) ?
C8 C9 C10 110.4(2) ?
C11 C9 C10 114.3(2) ?
C8 C9 H9 105.9 ?
C11 C9 H9 105.9 ?
C10 C9 H9 105.9 ?
C17 C10 C1 109.6(2) ?
C17 C10 C9 107.90(18) ?
C1 C10 C9 109.99(19) ?
C17 C10 C5 114.48(18) ?
C1 C10 C5 108.57(18) ?
C9 C10 C5 106.21(17) ?
C12 C11 C9 114.2(2) ?
C12 C11 H11A 108.7 ?
C9 C11 H11A 108.7 ?
C12 C11 H11B 108.7 ?
C9 C11 H11B 108.7 ?
H11A C11 H11B 107.6 ?
C11 C12 C13 116.3(2) ?
C11 C12 H12A 108.2 ?
C13 C12 H12A 108.2 ?
C11 C12 H12B 108.2 ?
C13 C12 H12B 108.2 ?
H12A C12 H12B 107.4 ?
C14 C13 C16 107.3(2) y
C14 C13 C12 132.2(2) ?
C16 C13 C12 120.4(2) ?
C13 C14 C15 109.9(2) y
C13 C14 H14 125.0 ?
C15 C14 H14 125.0 ?
O3 C15 C14 104.5(2) ?
O3 C15 H15A 110.9 ?
C14 C15 H15A 110.9 ?
O3 C15 H15B 110.9 ?
C14 C15 H15B 110.9 ?
H15A C15 H15B 108.9 ?
O4 C16 O3 122.0(2) ?
O4 C16 C13 128.8(2) ?
O3 C16 C13 109.2(2) y
C10 C17 H17A 109.5 ?
C10 C17 H17B 109.5 ?
H17A C17 H17B 109.5 ?
C10 C17 H17C 109.5 ?
H17A C17 H17C 109.5 ?
H17B C17 H17C 109.5 ?
C4 C18 H18A 109.5 ?
C4 C18 H18B 109.5 ?
H18A C18 H18B 109.5 ?
C4 C18 H18C 109.5 ?
H18A C18 H18C 109.5 ?
H18B C18 H18C 109.5 ?
O2 C19 C4 114.6(2) ?
O2 C19 H19A 108.6 ?
C4 C19 H19A 108.6 ?
O2 C19 H19B 108.6 ?
C4 C19 H19B 108.6 ?
H19A C19 H19B 107.6 ?
C8 C20 H20A 120.0 ?
C8 C20 H20B 120.0 ?
H20A C20 H20B 120.0 ?
C3 O1 H1O1 109.5 ?
C19 O2 H2O2 109.5 ?
C16 O3 C15 109.07(19) y

loop_
_geom_bond_atom_site_label_1
_geom_bond_atom_site_label_2
_geom_bond_distance
_geom_bond_publ_flag
C1 C2 1.513(4) ?
C1 C10 1.533(4) ?
C1 H1A 0.9700 ?
C1 H1B 0.9700 ?
C2 C3 1.510(3) ?
C2 H2A 0.9700 ?
C2 H2B 0.9700 ?
C3 O1 1.435(3) y
C3 C4 1.542(3) ?
C3 H3 0.9800 ?
C4 C19 1.540(3) ?
C4 C18 1.550(3) ?
C4 C5 1.558(3) ?
C5 C6 1.527(3) ?
C5 C10 1.574(3) ?
C5 H5 0.9800 ?
C6 C7 1.524(4) ?
C6 H6A 0.9700 ?
C6 H6B 0.9700 ?
C7 C8 1.506(4) ?
C7 H7A 0.9700 ?
C7 H7B 0.9700 ?
C8 C20 1.332(4) y
C8 C9 1.521(4) ?
C9 C11 1.538(3) ?
C9 C10 1.571(3) ?
C9 H9 0.9800 ?
C10 C17 1.530(3) ?
C11 C12 1.475(3) ?
C11 H11A 0.9700 ?
C11 H11B 0.9700 ?
C12 C13 1.480(3) ?
C12 H12A 0.9700 ?
C12 H12B 0.9700 ?
C13 C14 1.324(3) y
C13 C16 1.473(3) y
C14 C15 1.482(4) y
C14 H14 0.9300 ?
C15 O3 1.438(4) y
C15 H15A 0.9700 ?
C15 H15B 0.9700 ?
C16 O4 1.204(3) y
C16 O3 1.346(3) y
C17 H17A 0.9600 ?
C17 H17B 0.9600 ?
C17 H17C 0.9600 ?
C18 H18A 0.9600 ?
C18 H18B 0.9600 ?
C18 H18C 0.9600 ?
C19 O2 1.424(3) y
C19 H19A 0.9700 ?
C19 H19B 0.9700 ?
C20 H20A 0.9300 ?
C20 H20B 0.9300 ?
O1 H1O1 0.8200 ?
O2 H2O2 0.8200 ?

loop_
_geom_hbond_atom_site_label_D
_geom_hbond_atom_site_label_H
_geom_hbond_atom_site_label_A
_geom_hbond_site_symmetry_A
_geom_hbond_distance_DH
_geom_hbond_distance_HA
_geom_hbond_distance_DA
_geom_hbond_angle_DHA
O2 H2O2 O1 2_746 0.82 1.98 2.675(2) 142
O1 H1O1 O2 2_746 0.82 1.94 2.740(2) 166

loop_
_geom_torsion_atom_site_label_1
_geom_torsion_atom_site_label_2
_geom_torsion_atom_site_label_3
_geom_torsion_atom_site_label_4
_geom_torsion
_geom_torsion_publ_flag
C10 C1 C2 C3 59.5(3) ?
C1 C2 C3 O1 175.7(2) y
C1 C2 C3 C4 -59.5(3) ?
O1 C3 C4 C19 49.8(3) ?
C2 C3 C4 C19 -72.1(3) y
O1 C3 C4 C18 -69.0(2) ?
C2 C3 C4 C18 169.10(19) y
O1 C3 C4 C5 173.63(18) ?
C2 C3 C4 C5 51.7(2) ?
C19 C4 C5 C6 -55.0(2) ?
C3 C4 C5 C6 -177.64(18) ?
C18 C4 C5 C6 65.4(2) ?
C19 C4 C5 C10 76.2(2) y
C3 C4 C5 C10 -46.5(2) ?
C18 C4 C5 C10 -163.51(18) y
C4 C5 C6 C7 -166.06(18) ?
C10 C5 C6 C7 59.0(2) ?
C5 C6 C7 C8 -50.1(3) ?
C6 C7 C8 C20 -132.9(3) ?
C6 C7 C8 C9 47.9(3) ?
C20 C8 C9 C11 -2.7(4) ?
C7 C8 C9 C11 176.53(18) y
C20 C8 C9 C10 127.3(3) ?
C7 C8 C9 C10 -53.5(2) ?
C2 C1 C10 C17 75.2(3) ?
C2 C1 C10 C9 -166.4(2) ?
C2 C1 C10 C5 -50.5(3) ?
C8 C9 C10 C17 -63.8(2) ?
C11 C9 C10 C17 65.9(3) ?
C8 C9 C10 C1 176.70(19) ?
C11 C9 C10 C1 -53.6(3) ?
C8 C9 C10 C5 59.4(2) ?
C11 C9 C10 C5 -170.9(2) y
C6 C5 C10 C17 55.9(3) ?
C4 C5 C10 C17 -77.1(3) ?
C6 C5 C10 C1 178.67(19) ?
C4 C5 C10 C1 45.7(2) ?
C6 C5 C10 C9 -63.1(2) ?
C4 C5 C10 C9 163.98(19) ?
C8 C9 C11 C12 -77.7(3) ?
C10 C9 C11 C12 154.3(3) ?
C9 C11 C12 C13 169.0(3) ?
C11 C12 C13 C14 6.3(5) ?
C11 C12 C13 C16 -170.9(3) ?
C16 C13 C14 C15 0.4(4) ?
C12 C13 C14 C15 -177.1(4) ?
C13 C14 C15 O3 -0.3(4) ?
C14 C13 C16 O4 179.4(4) ?
C12 C13 C16 O4 -2.7(5) ?
C14 C13 C16 O3 -0.2(4) ?
C12 C13 C16 O3 177.6(3) ?
C3 C4 C19 O2 -64.3(3) ?
C18 C4 C19 O2 53.8(3) ?
C5 C4 C19 O2 173.78(19) ?
O4 C16 O3 C15 -179.7(3) ?
C13 C16 O3 C15 0.0(4) ?
C14 C15 O3 C16 0.2(4) ?

loop_
_cod_related_entry_id
_cod_related_entry_database
_cod_related_entry_code
1 ChemSpider 9798909
